data_7155158
loop_
_publ_author_name
'Wang, Baogang'
'Cui, Xiaoyan'
'Zhang, Zhiqiang'
'Chai, Xiaoyun'
'Ding, Hao'
'Wu, Qiuye'
'Guo, Zhongwu'
'Wang, Ting'

_publ_section_title
;
 A six-membered-ring incorporated Si-rhodamine for imaging of copper(ii)
 in lysosomes.
;
_journal_issue 28
_journal_name_full 'Organic &amp; biomolecular chemistry'
_journal_page_first 6720
_journal_page_last 6728
_journal_paper_doi 10.1039/c6ob00894a
_journal_volume 14
_journal_year 2016
_chemical_formula_sum 'C30 H39 N5 S Si'
_chemical_formula_weight 529.81
_chemical_name_systematic
; 
 ? 
;
_space_group_crystal_system triclinic
_space_group_IT_number 2
_space_group_name_Hall '-P 1'
_space_group_name_H-M_alt 'P -1'
_symmetry_space_group_name_Hall '-P 1'
_symmetry_space_group_name_H-M 'P -1'
_atom_sites_solution_hydrogens geom
_audit_creation_method SHELXL-2013
_audit_update_record
;
2016-04-23 deposited with the CCDC.
2016-06-10 downloaded from the CCDC.
;
_cell_angle_alpha 105.979(8)
_cell_angle_beta 103.227(9)
_cell_angle_gamma 99.347(9)
_cell_formula_units_Z 4
_cell_length_a 11.709(6)
_cell_length_b 17.325(10)
_cell_length_c 17.761(10)
_cell_measurement_reflns_used 3921
_cell_measurement_temperature 203(2)
_cell_measurement_theta_max 25.45
_cell_measurement_theta_min 2.26
_cell_volume 3273(3)
_computing_cell_refinement 'Bruker SAINT'
_computing_data_collection 'Bruker APEX2'
_computing_data_reduction 'Bruker SAINT'
_computing_molecular_graphics 'Bruker SHELXTL'
_computing_publication_material 'Bruker SHELXTL'
_computing_structure_refinement 'SHELXL-2013 (Sheldrick, 2013)'
_computing_structure_solution 'SHELXS-97 (Sheldrick, 2008)'
_diffrn_ambient_temperature 203(2)
_diffrn_measured_fraction_theta_full 0.952
_diffrn_measured_fraction_theta_max 0.976
_diffrn_measurement_device_type 'Bruker APEX-II CCD'
_diffrn_measurement_method '\f and \w scans'
_diffrn_radiation_type MoK\a
_diffrn_radiation_wavelength 0.71073
_diffrn_reflns_av_R_equivalents 0.0542
_diffrn_reflns_av_unetI/netI 0.1092
_diffrn_reflns_Laue_measured_fraction_full 0.952
_diffrn_reflns_Laue_measured_fraction_max 0.976
_diffrn_reflns_limit_h_max 13
_diffrn_reflns_limit_h_min -11
_diffrn_reflns_limit_k_max 20
_diffrn_reflns_limit_k_min -20
_diffrn_reflns_limit_l_max 21
_diffrn_reflns_limit_l_min -20
_diffrn_reflns_number 18829
_diffrn_reflns_point_group_measured_fraction_full 0.952
_diffrn_reflns_point_group_measured_fraction_max 0.976
_diffrn_reflns_theta_full 25.242
_diffrn_reflns_theta_max 25.009
_diffrn_reflns_theta_min 1.245
_exptl_absorpt_coefficient_mu 0.160
_exptl_absorpt_correction_T_max 0.746
_exptl_absorpt_correction_T_min 0.628
_exptl_absorpt_correction_type multi-scan
_exptl_absorpt_process_details sadabs
_exptl_crystal_colour colourless
_exptl_crystal_density_diffrn 1.075
_exptl_crystal_description block
_exptl_crystal_F_000 1136
_exptl_crystal_size_max 0.380
_exptl_crystal_size_mid 0.210
_exptl_crystal_size_min 0.200
_platon_squeeze_details ' '
_refine_diff_density_max 2.579
_refine_diff_density_min -0.813
_refine_diff_density_rms 0.201
_refine_ls_extinction_method none
_refine_ls_goodness_of_fit_ref 1.475
_refine_ls_hydrogen_treatment constr
_refine_ls_matrix_type full
_refine_ls_number_parameters 678
_refine_ls_number_reflns 11266
_refine_ls_number_restraints 84
_refine_ls_restrained_S_all 1.480
_refine_ls_R_factor_all 0.1954
_refine_ls_R_factor_gt 0.1530
_refine_ls_shift/su_max 0.006
_refine_ls_shift/su_mean 0.000
_refine_ls_structure_factor_coef Fsqd
_refine_ls_weighting_details
; 
 w=1/[\s^2^(Fo^2^)+(0.2000P)^2^] 
 where P=(Fo^2^+2Fc^2^)/3 
;
_refine_ls_weighting_scheme calc
_refine_ls_wR_factor_gt 0.3885
_refine_ls_wR_factor_ref 0.4280
_reflns_Friedel_coverage 0.000
_reflns_number_gt 6768
_reflns_number_total 11266
_reflns_threshold_expression 'I > 2\s(I)'
_cod_data_source_file c6ob00894a3.cif
_cod_data_source_block mo_50629a
_cod_depositor_comments 'Adding full bibliography for 7155158.cif.'
_cod_database_code 7155158
_shelx_space_group_comment
; 
The symmetry employed for this shelxl refinement is uniquely defined 
by the following loop, which should always be used as a source of 
symmetry information in preference to the above space-group names. 
They are only intended as comments. 
;
_shelx_estimated_absorpt_t_min 0.942
_shelx_estimated_absorpt_t_max 0.969
_shelxl_version_number 2013-2

loop_
_space_group_symop_operation_xyz
'x, y, z'
'-x, -y, -z'

loop_
_atom_site_label
_atom_site_type_symbol
_atom_site_fract_x
_atom_site_fract_y
_atom_site_fract_z
_atom_site_U_iso_or_equiv
_atom_site_adp_type
_atom_site_occupancy
_atom_site_site_symmetry_order
_atom_site_calc_flag
_atom_site_refinement_flags_posn
_atom_site_refinement_flags_adp
S1 S 1.21475(16) 0.82903(12) 0.34143(12) 0.0381(5) Uani 1 1 d . .
Si1 Si 0.57623(17) 0.73700(12) 0.27128(12) 0.0343(5) Uani 1 1 d . .
N1 N 0.9747(5) 0.7698(3) 0.2978(4) 0.0291(13) Uani 1 1 d . .
N2 N 1.0889(5) 0.6920(3) 0.3490(3) 0.0304(13) Uani 1 1 d . .
H2 H 1.1599 0.6870 0.3723 0.036 Uiso 1 1 calc R U
N3 N 0.9632(5) 0.8451(3) 0.2795(4) 0.0351(14) Uani 1 1 d . .
H3A H 1.0276 0.8830 0.2877 0.042 Uiso 1 1 calc R U
H3B H 0.8920 0.8525 0.2603 0.042 Uiso 1 1 calc R U
N4 N 0.7436(6) 0.8925(4) 0.5855(4) 0.0500(18) Uani 1 1 d . .
N5 N 0.5596(9) 0.6351(6) -0.0368(5) 0.082(3) Uani 1 1 d D U
C1 C 1.0848(5) 0.7589(4) 0.3274(4) 0.0246(14) Uani 1 1 d . .
C2 C 0.9895(6) 0.6283(4) 0.3380(4) 0.0269(14) Uani 1 1 d . .
C3 C 1.0058(7) 0.5571(4) 0.3540(5) 0.0364(17) Uani 1 1 d . .
H3 H 1.0843 0.5513 0.3744 0.044 Uiso 1 1 calc R U
C4 C 0.9065(7) 0.4935(4) 0.3401(4) 0.0349(17) Uani 1 1 d . .
H4 H 0.9173 0.4454 0.3525 0.042 Uiso 1 1 calc R U
C5 C 0.7910(7) 0.5017(4) 0.3078(4) 0.0329(16) Uani 1 1 d . .
H5 H 0.7230 0.4588 0.2972 0.040 Uiso 1 1 calc R U
C6 C 0.7772(7) 0.5747(4) 0.2914(4) 0.0346(16) Uani 1 1 d . .
H6 H 0.6993 0.5801 0.2685 0.041 Uiso 1 1 calc R U
C7 C 0.8754(6) 0.6386(4) 0.3079(4) 0.0230(13) Uani 1 1 d . .
C8 C 0.8564(5) 0.7210(4) 0.2951(4) 0.0228(13) Uani 1 1 d . .
C9 C 0.8205(6) 0.7696(4) 0.3693(4) 0.0256(14) Uani 1 1 d . .
C10 C 0.7029(6) 0.7744(4) 0.3680(4) 0.0289(15) Uani 1 1 d . .
C11 C 0.6769(6) 0.8132(4) 0.4410(4) 0.0319(16) Uani 1 1 d . .
H11 H 0.5963 0.8131 0.4401 0.038 Uiso 1 1 calc R U
C12 C 0.7671(6) 0.8510(4) 0.5134(4) 0.0316(16) Uani 1 1 d . .
C13 C 0.8857(6) 0.8458(4) 0.5136(4) 0.0332(16) Uani 1 1 d . .
H13 H 0.9493 0.8694 0.5624 0.040 Uiso 1 1 calc R U
C14 C 0.9082(6) 0.8058(4) 0.4421(4) 0.0332(16) Uani 1 1 d . .
H14 H 0.9883 0.8034 0.4435 0.040 Uiso 1 1 calc R U
C15 C 0.7725(6) 0.7025(4) 0.2082(4) 0.0269(14) Uani 1 1 d . .
C16 C 0.6506(6) 0.7037(4) 0.1904(4) 0.0303(15) Uani 1 1 d . .
C17 C 0.5807(7) 0.6793(4) 0.1085(5) 0.0396(18) Uani 1 1 d . .
H17 H 0.4979 0.6782 0.0973 0.048 Uiso 1 1 calc R U
C18 C 0.6284(7) 0.6568(5) 0.0433(4) 0.0440(19) Uani 1 1 d . .
C19 C 0.7515(8) 0.6574(5) 0.0636(5) 0.051(2) Uani 1 1 d . .
H19 H 0.7884 0.6436 0.0216 0.061 Uiso 1 1 calc R U
C20 C 0.8205(7) 0.6779(5) 0.1442(4) 0.0398(18) Uani 1 1 d . .
H20 H 0.9018 0.6749 0.1553 0.048 Uiso 1 1 calc R U
C21 C 0.4578(7) 0.6498(6) 0.2685(5) 0.057(2) Uani 1 1 d . .
H21A H 0.3935 0.6331 0.2176 0.086 Uiso 1 1 calc R U
H21B H 0.4252 0.6672 0.3142 0.086 Uiso 1 1 calc R U
H21C H 0.4929 0.6035 0.2721 0.086 Uiso 1 1 calc R U
C22 C 0.5051(9) 0.8229(6) 0.2573(6) 0.061(3) Uani 1 1 d . .
H22A H 0.5676 0.8732 0.2723 0.092 Uiso 1 1 calc R U
H22B H 0.4518 0.8316 0.2917 0.092 Uiso 1 1 calc R U
H22C H 0.4588 0.8086 0.2005 0.092 Uiso 1 1 calc R U
C23 C 0.8391(8) 0.9401(5) 0.6593(5) 0.047(2) Uani 1 1 d . .
H23A H 0.8111 0.9864 0.6891 0.056 Uiso 1 1 calc R U
H23B H 0.9084 0.9637 0.6437 0.056 Uiso 1 1 calc R U
C24 C 0.8819(10) 0.8955(7) 0.7163(7) 0.074(3) Uani 1 1 d . .
H24A H 0.8483 0.9091 0.7620 0.111 Uiso 1 1 calc R U
H24B H 0.9695 0.9119 0.7364 0.111 Uiso 1 1 calc R U
H24C H 0.8561 0.8364 0.6878 0.111 Uiso 1 1 calc R U
C25 C 0.6214(8) 0.8847(6) 0.5918(5) 0.055(2) Uani 1 1 d . .
H25A H 0.6218 0.8868 0.6476 0.066 Uiso 1 1 calc R U
H25B H 0.5710 0.8309 0.5543 0.066 Uiso 1 1 calc R U
C26 C 0.5682(10) 0.9515(7) 0.5718(10) 0.109(5) Uani 1 1 d . U
H26A H 0.6298 1.0031 0.5936 0.163 Uiso 1 1 calc R U
H26B H 0.5023 0.9577 0.5958 0.163 Uiso 1 1 calc R U
H26C H 0.5379 0.9373 0.5129 0.163 Uiso 1 1 calc R U
C27 C 0.6070(15) 0.5946(11) -0.1062(8) 0.133(5) Uani 1 1 d D U
H27A H 0.6519 0.5550 -0.0921 0.160 Uiso 1 1 calc R U
H27B H 0.5401 0.5651 -0.1561 0.160 Uiso 1 1 calc R U
C28 C 0.689(2) 0.6634(15) -0.1189(13) 0.213(10) Uani 1 1 d D U
H28A H 0.6481 0.7074 -0.1218 0.319 Uiso 1 1 calc R U
H28B H 0.7091 0.6424 -0.1694 0.319 Uiso 1 1 calc R U
H28C H 0.7624 0.6848 -0.0735 0.319 Uiso 1 1 calc R U
C29 C 0.4291(9) 0.6264(6) -0.0574(6) 0.071(3) Uani 1 1 d D U
H29A H 0.4013 0.6311 -0.1120 0.086 Uiso 1 1 calc R U
H29B H 0.4125 0.6726 -0.0187 0.086 Uiso 1 1 calc R U
C30 C 0.3574(10) 0.5483(6) -0.0566(7) 0.077(3) Uani 1 1 d . U
H30A H 0.3735 0.5018 -0.0942 0.115 Uiso 1 1 calc R U
H30B H 0.2721 0.5470 -0.0731 0.115 Uiso 1 1 calc R U
H30C H 0.3797 0.5447 -0.0018 0.115 Uiso 1 1 calc R U
S2 S 0.34864(16) 0.68047(11) 0.47322(11) 0.0343(5) Uani 1 1 d . .
Si2 Si 0.14171(18) 0.75852(12) 0.82623(11) 0.0320(5) Uani 1 1 d . .
N6 N 0.2990(5) 0.7357(3) 0.6142(3) 0.0246(12) Uani 1 1 d . .
N7 N 0.2786(5) 0.8156(3) 0.5304(3) 0.0276(12) Uani 1 1 d . .
H7 H 0.2835 0.8231 0.4847 0.033 Uiso 1 1 calc R U
N8 N 0.3168(5) 0.6618(3) 0.6284(3) 0.0320(13) Uani 1 1 d . .
H8A H 0.3317 0.6235 0.5911 0.038 Uiso 1 1 calc R U
H8B H 0.3129 0.6545 0.6743 0.038 Uiso 1 1 calc R U
N9 N -0.2460(6) 0.5881(5) 0.5868(4) 0.0547(19) Uani 1 1 d . .
N10 N 0.6027(7) 0.8765(5) 0.9869(5) 0.070(2) Uani 1 1 d . U
C31 C 0.3051(5) 0.7469(4) 0.5423(4) 0.0227(13) Uani 1 1 d . .
C32 C 0.2436(5) 0.8770(4) 0.5847(4) 0.0253(14) Uani 1 1 d . .
C33 C 0.2272(6) 0.9478(4) 0.5697(4) 0.0313(15) Uani 1 1 d . .
H33 H 0.2382 0.9558 0.5213 0.038 Uiso 1 1 calc R U
C34 C 0.1952(7) 1.0075(4) 0.6230(5) 0.0376(17) Uani 1 1 d . .
H34 H 0.1797 1.0546 0.6102 0.045 Uiso 1 1 calc R U
C35 C 0.1858(7) 0.9978(4) 0.6971(4) 0.0379(17) Uani 1 1 d . .
H35 H 0.1680 1.0397 0.7358 0.045 Uiso 1 1 calc R U
C36 C 0.2029(6) 0.9261(4) 0.7135(4) 0.0311(15) Uani 1 1 d . .
H36 H 0.1956 0.9193 0.7630 0.037 Uiso 1 1 calc R U
C37 C 0.2310(5) 0.8639(4) 0.6566(4) 0.0233(14) Uani 1 1 d . .
C38 C 0.2431(5) 0.7828(3) 0.6741(3) 0.0173(12) Uani 1 1 d . .
C39 C 0.1150(6) 0.7305(4) 0.6565(4) 0.0242(14) Uani 1 1 d . .
C40 C 0.0579(6) 0.7210(4) 0.7174(5) 0.0323(16) Uani 1 1 d . .
C41 C -0.0608(6) 0.6751(4) 0.6921(4) 0.0311(15) Uani 1 1 d . .
H41 H -0.0974 0.6684 0.7325 0.037 Uiso 1 1 calc R U
C42 C -0.1310(6) 0.6373(4) 0.6084(4) 0.0308(15) Uani 1 1 d . .
C43 C -0.0708(6) 0.6487(4) 0.5509(4) 0.0326(16) Uani 1 1 d . .
H43 H -0.1119 0.6250 0.4948 0.039 Uiso 1 1 calc R U
C44 C 0.0469(6) 0.6938(4) 0.5750(4) 0.0257(14) Uani 1 1 d . .
H44 H 0.0832 0.7002 0.5343 0.031 Uiso 1 1 calc R U
C45 C 0.3322(6) 0.8038(4) 0.7597(4) 0.0312(16) Uani 1 1 d . .
C46 C 0.3006(6) 0.7974(4) 0.8296(4) 0.0289(15) Uani 1 1 d . .
C47 C 0.3912(7) 0.8221(4) 0.9033(5) 0.0421(19) Uani 1 1 d . .
H47 H 0.3693 0.8182 0.9501 0.051 Uiso 1 1 calc R U
C48 C 0.5146(8) 0.8526(5) 0.9117(5) 0.048(2) Uani 1 1 d . .
C49 C 0.5439(7) 0.8569(6) 0.8426(5) 0.054(2) Uani 1 1 d . .
H49 H 0.6250 0.8759 0.8453 0.065 Uiso 1 1 calc R U
C50 C 0.4543(6) 0.8331(5) 0.7681(4) 0.0359(17) Uani 1 1 d . .
H50 H 0.4771 0.8369 0.7216 0.043 Uiso 1 1 calc R U
C51 C 0.0833(9) 0.8390(6) 0.8858(5) 0.054(2) Uani 1 1 d . .
H51A H 0.0856 0.8843 0.8635 0.082 Uiso 1 1 calc R U
H51B H 0.1328 0.8593 0.9423 0.082 Uiso 1 1 calc R U
H51C H 0.0006 0.8161 0.8830 0.082 Uiso 1 1 calc R U
C52 C 0.1290(8) 0.6714(6) 0.8686(5) 0.055(2) Uani 1 1 d . .
H52A H 0.1930 0.6858 0.9193 0.082 Uiso 1 1 calc R U
H52B H 0.1361 0.6221 0.8295 0.082 Uiso 1 1 calc R U
H52C H 0.0512 0.6609 0.8792 0.082 Uiso 1 1 calc R U
C53 C -0.3125(7) 0.5454(5) 0.5006(5) 0.0430(19) Uani 1 1 d . .
H53A H -0.3762 0.4991 0.4972 0.052 Uiso 1 1 calc R U
H53B H -0.2570 0.5220 0.4724 0.052 Uiso 1 1 calc R U
C54 C -0.3696(8) 0.5981(7) 0.4558(6) 0.064(3) Uani 1 1 d . .
H54A H -0.4402 0.6089 0.4727 0.096 Uiso 1 1 calc R U
H54B H -0.3936 0.5693 0.3974 0.096 Uiso 1 1 calc R U
H54C H -0.3118 0.6501 0.4685 0.096 Uiso 1 1 calc R U
C55 C -0.3146(10) 0.5925(8) 0.6421(7) 0.085(4) Uani 1 1 d D .
H55A H -0.2671 0.5842 0.6911 0.102 Uiso 1 1 calc R U
H55B H -0.3867 0.5465 0.6174 0.102 Uiso 1 1 calc R U
C56 C -0.3546(14) 0.6713(12) 0.6683(10) 0.156(8) Uani 1 1 d D .
H56A H -0.2980 0.7080 0.7196 0.234 Uiso 1 1 calc R U
H56B H -0.4344 0.6588 0.6756 0.234 Uiso 1 1 calc R U
H56C H -0.3574 0.6979 0.6268 0.234 Uiso 1 1 calc R U
C57 C 0.5730(9) 0.8751(5) 1.0607(5) 0.059(2) Uani 1 1 d . U
H57A H 0.6447 0.8722 1.1001 0.071 Uiso 1 1 calc R U
H57B H 0.5101 0.8249 1.0483 0.071 Uiso 1 1 calc R U
C58 C 0.5296(12) 0.9490(7) 1.0994(7) 0.085(4) Uani 1 1 d . U
H58A H 0.5836 0.9991 1.1020 0.127 Uiso 1 1 calc R U
H58B H 0.5284 0.9507 1.1543 0.127 Uiso 1 1 calc R U
H58C H 0.4487 0.9450 1.0669 0.127 Uiso 1 1 calc R U
C59 C 0.7175(12) 0.9305(10) 1.0015(9) 0.120(5) Uani 1 1 d . U
H59A H 0.7425 0.9691 1.0575 0.144 Uiso 1 1 calc R U
H59B H 0.7092 0.9630 0.9641 0.144 Uiso 1 1 calc R U
C60 C 0.817(2) 0.8832(18) 0.9894(18) 0.232(11) Uani 1 1 d . U
H60A H 0.8507 0.8714 1.0390 0.348 Uiso 1 1 calc R U
H60B H 0.8803 0.9169 0.9772 0.348 Uiso 1 1 calc R U
H60C H 0.7820 0.8317 0.9443 0.348 Uiso 1 1 calc R U

loop_
_atom_site_aniso_label
_atom_site_aniso_U_11
_atom_site_aniso_U_22
_atom_site_aniso_U_33
_atom_site_aniso_U_23
_atom_site_aniso_U_13
_atom_site_aniso_U_12
S1 0.0293(10) 0.0440(11) 0.0465(11) 0.0228(9) 0.0145(8) 0.0049(8)
Si1 0.0250(10) 0.0363(11) 0.0373(11) 0.0088(9) 0.0040(8) 0.0082(8)
N1 0.029(3) 0.025(3) 0.045(3) 0.021(3) 0.017(3) 0.013(2)
N2 0.025(3) 0.026(3) 0.043(3) 0.013(3) 0.008(2) 0.014(2)
N3 0.024(3) 0.031(3) 0.058(4) 0.025(3) 0.009(3) 0.012(2)
N4 0.030(3) 0.054(4) 0.046(4) -0.013(3) 0.010(3) 0.009(3)
N5 0.100(7) 0.112(7) 0.032(4) 0.023(4) 0.013(4) 0.031(5)
C1 0.020(3) 0.027(3) 0.031(3) 0.013(3) 0.009(3) 0.007(3)
C2 0.036(4) 0.020(3) 0.027(3) 0.007(3) 0.012(3) 0.010(3)
C3 0.039(4) 0.023(3) 0.048(4) 0.007(3) 0.013(3) 0.017(3)
C4 0.054(5) 0.026(4) 0.032(4) 0.014(3) 0.015(3) 0.018(3)
C5 0.038(4) 0.020(3) 0.039(4) 0.007(3) 0.011(3) 0.005(3)
C6 0.041(4) 0.027(4) 0.034(4) 0.010(3) 0.005(3) 0.009(3)
C7 0.030(4) 0.019(3) 0.025(3) 0.010(3) 0.011(3) 0.011(3)
C8 0.019(3) 0.020(3) 0.031(3) 0.011(3) 0.006(3) 0.006(2)
C9 0.031(4) 0.016(3) 0.038(4) 0.010(3) 0.018(3) 0.014(3)
C10 0.040(4) 0.020(3) 0.030(4) 0.009(3) 0.017(3) 0.003(3)
C11 0.026(4) 0.023(3) 0.043(4) 0.002(3) 0.014(3) 0.005(3)
C12 0.030(4) 0.025(3) 0.040(4) 0.013(3) 0.009(3) 0.003(3)
C13 0.034(4) 0.030(4) 0.034(4) 0.007(3) 0.008(3) 0.012(3)
C14 0.026(4) 0.029(4) 0.040(4) 0.004(3) 0.005(3) 0.014(3)
C15 0.028(4) 0.023(3) 0.031(4) 0.011(3) 0.005(3) 0.009(3)
C16 0.031(4) 0.021(3) 0.036(4) 0.010(3) 0.002(3) 0.010(3)
C17 0.045(5) 0.035(4) 0.045(4) 0.019(3) 0.012(4) 0.019(3)
C18 0.049(5) 0.058(5) 0.029(4) 0.021(4) 0.007(3) 0.016(4)
C19 0.069(6) 0.057(5) 0.028(4) 0.010(4) 0.023(4) 0.012(4)
C20 0.035(4) 0.055(5) 0.038(4) 0.019(4) 0.018(3) 0.016(4)
C21 0.029(4) 0.070(6) 0.049(5) -0.003(4) 0.001(4) -0.001(4)
C22 0.056(6) 0.069(6) 0.051(5) 0.009(5) 0.001(4) 0.033(5)
C23 0.053(5) 0.044(5) 0.040(4) 0.003(4) 0.016(4) 0.022(4)
C24 0.075(7) 0.092(8) 0.070(7) 0.039(6) 0.022(5) 0.039(6)
C25 0.059(6) 0.055(5) 0.049(5) 0.004(4) 0.031(4) 0.004(4)
C26 0.046(6) 0.053(6) 0.194(15) 0.006(8) 0.015(8) 0.008(5)
C27 0.130(10) 0.189(12) 0.077(8) 0.047(8) 0.016(7) 0.042(9)
C28 0.25(2) 0.22(2) 0.126(15) 0.043(14) 0.036(15) 0.010(16)
C29 0.100(8) 0.063(6) 0.037(5) 0.020(4) -0.013(5) 0.019(6)
C30 0.084(8) 0.053(6) 0.070(7) 0.007(5) -0.009(6) 0.019(5)
S2 0.0321(10) 0.0391(10) 0.0367(10) 0.0103(8) 0.0142(8) 0.0197(8)
Si2 0.0364(11) 0.0336(11) 0.0255(10) 0.0109(8) 0.0048(8) 0.0107(8)
N6 0.022(3) 0.021(3) 0.037(3) 0.012(2) 0.013(2) 0.010(2)
N7 0.037(3) 0.023(3) 0.029(3) 0.012(2) 0.016(2) 0.010(2)
N8 0.043(4) 0.032(3) 0.033(3) 0.017(3) 0.018(3) 0.020(3)
N9 0.037(4) 0.071(5) 0.042(4) 0.008(3) 0.013(3) -0.008(3)
N10 0.046(4) 0.075(5) 0.061(5) 0.015(4) -0.020(4) 0.001(4)
C31 0.014(3) 0.029(3) 0.029(3) 0.011(3) 0.010(3) 0.007(2)
C32 0.019(3) 0.023(3) 0.033(4) 0.007(3) 0.009(3) 0.003(3)
C33 0.026(4) 0.031(4) 0.045(4) 0.020(3) 0.013(3) 0.011(3)
C34 0.041(4) 0.015(3) 0.053(5) 0.011(3) 0.006(3) 0.009(3)
C35 0.047(4) 0.026(4) 0.037(4) 0.006(3) 0.006(3) 0.015(3)
C36 0.034(4) 0.024(3) 0.034(4) 0.007(3) 0.003(3) 0.016(3)
C37 0.019(3) 0.018(3) 0.029(3) 0.005(3) 0.004(3) 0.001(2)
C38 0.023(3) 0.016(3) 0.017(3) 0.009(2) 0.005(2) 0.009(2)
C39 0.024(3) 0.019(3) 0.034(4) 0.012(3) 0.012(3) 0.007(3)
C40 0.019(3) 0.021(3) 0.051(4) 0.000(3) 0.011(3) 0.007(3)
C41 0.032(4) 0.037(4) 0.034(4) 0.019(3) 0.017(3) 0.011(3)
C42 0.019(3) 0.038(4) 0.033(4) 0.008(3) 0.005(3) 0.006(3)
C43 0.028(4) 0.035(4) 0.026(3) 0.004(3) 0.003(3) 0.000(3)
C44 0.030(4) 0.033(4) 0.021(3) 0.016(3) 0.013(3) 0.005(3)
C45 0.030(4) 0.019(3) 0.037(4) 0.005(3) 0.000(3) 0.008(3)
C46 0.037(4) 0.016(3) 0.028(3) 0.004(3) 0.001(3) 0.008(3)
C47 0.051(5) 0.033(4) 0.039(4) 0.013(3) 0.002(4) 0.016(4)
C48 0.045(5) 0.042(5) 0.046(5) 0.011(4) -0.001(4) 0.011(4)
C49 0.027(4) 0.072(6) 0.050(5) 0.012(4) 0.000(4) 0.009(4)
C50 0.021(4) 0.060(5) 0.027(4) 0.016(3) 0.005(3) 0.009(3)
C51 0.064(6) 0.074(6) 0.028(4) 0.014(4) 0.017(4) 0.021(5)
C52 0.050(5) 0.059(5) 0.050(5) 0.023(4) -0.001(4) 0.010(4)
C53 0.031(4) 0.045(5) 0.052(5) 0.019(4) 0.010(3) 0.001(3)
C54 0.050(6) 0.095(8) 0.065(6) 0.044(6) 0.016(5) 0.033(5)
C55 0.046(6) 0.134(11) 0.059(6) 0.018(7) 0.023(5) -0.009(6)
C56 0.085(11) 0.31(3) 0.100(11) 0.077(15) 0.042(9) 0.071(14)
C57 0.066(6) 0.049(5) 0.047(5) 0.023(4) -0.019(4) 0.006(4)
C58 0.108(9) 0.065(7) 0.063(7) 0.025(6) -0.007(6) 0.007(6)
C59 0.075(8) 0.143(11) 0.097(9) 0.030(8) -0.029(7) -0.002(8)
C60 0.171(19) 0.27(2) 0.26(2) 0.121(19) 0.011(17) 0.083(17)

loop_
_atom_type_symbol
_atom_type_description
_atom_type_scat_dispersion_real
_atom_type_scat_dispersion_imag
_atom_type_scat_source
C C 0.0033 0.0016 'International Tables Vol C Tables 4.2.6.8 and 6.1.1.4'
H H 0.0000 0.0000 'International Tables Vol C Tables 4.2.6.8 and 6.1.1.4'
N N 0.0061 0.0033 'International Tables Vol C Tables 4.2.6.8 and 6.1.1.4'
Si Si 0.0817 0.0704 'International Tables Vol C Tables 4.2.6.8 and 6.1.1.4'
S S 0.1246 0.1234 'International Tables Vol C Tables 4.2.6.8 and 6.1.1.4'

loop_
_geom_angle_atom_site_label_1
_geom_angle_atom_site_label_2
_geom_angle_atom_site_label_3
_geom_angle
C16 Si1 C21 111.0(4)
C16 Si1 C10 103.8(3)
C21 Si1 C10 112.5(4)
C16 Si1 C22 110.1(4)
C21 Si1 C22 108.9(5)
C10 Si1 C22 110.5(4)
C1 N1 N3 119.7(5)
C1 N1 C8 127.7(5)
N3 N1 C8 111.6(5)
C1 N2 C2 126.3(6)
C12 N4 C23 122.3(6)
C12 N4 C25 121.4(6)
C23 N4 C25 116.2(6)
C18 N5 C29 120.9(8)
C18 N5 C27 120.7(10)
C29 N5 C27 115.7(9)
N2 C1 N1 116.6(5)
N2 C1 S1 120.6(5)
N1 C1 S1 122.7(5)
C3 C2 C7 121.3(6)
C3 C2 N2 120.9(6)
C7 C2 N2 117.7(6)
C2 C3 C4 120.1(7)
C3 C4 C5 119.5(6)
C4 C5 C6 119.1(6)
C7 C6 C5 121.2(7)
C6 C7 C2 118.7(6)
C6 C7 C8 119.9(6)
C2 C7 C8 121.4(5)
N1 C8 C15 106.2(5)
N1 C8 C9 107.0(5)
C15 C8 C9 119.1(5)
N1 C8 C7 107.9(5)
C15 C8 C7 109.2(5)
C9 C8 C7 107.1(5)
C14 C9 C10 117.7(6)
C14 C9 C8 118.1(6)
C10 C9 C8 124.1(6)
C9 C10 C11 120.0(6)
C9 C10 Si1 122.5(5)
C11 C10 Si1 117.4(5)
C12 C11 C10 121.3(6)
C11 C12 N4 122.1(6)
C11 C12 C13 117.8(6)
N4 C12 C13 120.1(6)
C14 C13 C12 119.7(7)
C9 C14 C13 123.4(6)
C20 C15 C16 118.4(6)
C20 C15 C8 116.9(6)
C16 C15 C8 124.5(6)
C15 C16 C17 119.4(6)
C15 C16 Si1 122.4(5)
C17 C16 Si1 118.1(5)
C18 C17 C16 122.9(7)
N5 C18 C17 122.4(8)
N5 C18 C19 121.6(7)
C17 C18 C19 115.9(7)
C20 C19 C18 121.8(7)
C15 C20 C19 121.4(7)
N4 C23 C24 116.8(8)
N4 C25 C26 111.8(8)
C28 C27 N5 106.1(14)
N5 C29 C30 115.3(9)
C40 Si2 C51 112.1(4)
C40 Si2 C46 104.8(3)
C51 Si2 C46 112.0(4)
C40 Si2 C52 109.7(4)
C51 Si2 C52 107.7(4)
C46 Si2 C52 110.5(4)
C31 N6 N8 119.8(5)
C31 N6 C38 126.6(5)
N8 N6 C38 111.5(4)
C31 N7 C32 126.4(5)
C42 N9 C55 121.8(7)
C42 N9 C53 120.4(6)
C55 N9 C53 116.0(7)
C48 N10 C59 120.9(9)
C48 N10 C57 122.1(8)
C59 N10 C57 113.3(9)
N7 C31 N6 116.8(5)
N7 C31 S2 121.1(5)
N6 C31 S2 122.1(5)
C33 C32 C37 120.8(6)
C33 C32 N7 121.9(6)
C37 C32 N7 117.2(6)
C32 C33 C34 121.6(7)
C33 C34 C35 119.1(6)
C36 C35 C34 119.9(7)
C35 C36 C37 120.3(7)
C32 C37 C36 118.3(6)
C32 C37 C38 122.4(5)
C36 C37 C38 119.4(6)
N6 C38 C39 106.9(4)
N6 C38 C45 106.6(5)
C39 C38 C45 118.3(5)
N6 C38 C37 108.3(4)
C39 C38 C37 107.6(5)
C45 C38 C37 108.9(5)
C44 C39 C40 117.5(6)
C44 C39 C38 117.4(5)
C40 C39 C38 125.0(6)
C41 C40 C39 118.5(6)
C41 C40 Si2 119.6(5)
C39 C40 Si2 121.6(5)
C40 C41 C42 124.1(6)
N9 C42 C43 123.1(6)
N9 C42 C41 121.6(6)
C43 C42 C41 115.2(6)
C44 C43 C42 121.4(6)
C43 C44 C39 123.3(5)
C50 C45 C46 117.6(6)
C50 C45 C38 116.8(6)
C46 C45 C38 125.6(6)
C47 C46 C45 118.7(7)
C47 C46 Si2 119.6(6)
C45 C46 Si2 121.7(5)
C46 C47 C48 123.5(7)
C49 C48 N10 121.4(8)
C49 C48 C47 117.0(7)
N10 C48 C47 121.6(8)
C48 C49 C50 120.6(8)
C49 C50 C45 122.7(7)
N9 C53 C54 115.3(7)
N9 C55 C56 116.4(11)
N10 C57 C58 113.7(8)
N10 C59 C60 112.7(17)

loop_
_geom_bond_atom_site_label_1
_geom_bond_atom_site_label_2
_geom_bond_distance
S1 C1 1.707(6)
Si1 C16 1.853(7)
Si1 C21 1.859(9)
Si1 C10 1.866(7)
Si1 C22 1.866(9)
N1 C1 1.341(8)
N1 N3 1.449(7)
N1 C8 1.483(8)
N2 C1 1.321(8)
N2 C2 1.404(8)
N4 C12 1.396(9)
N4 C23 1.444(10)
N4 C25 1.448(11)
N5 C18 1.377(10)
N5 C29 1.460(12)
N5 C27 1.512(13)
C2 C3 1.374(9)
C2 C7 1.380(9)
C3 C4 1.388(10)
C4 C5 1.389(10)
C5 C6 1.400(9)
C6 C7 1.373(9)
C7 C8 1.549(8)
C8 C15 1.543(9)
C8 C9 1.543(8)
C9 C14 1.363(10)
C9 C10 1.388(9)
C10 C11 1.412(9)
C11 C12 1.373(10)
C12 C13 1.406(10)
C13 C14 1.375(10)
C15 C20 1.377(10)
C15 C16 1.394(9)
C16 C17 1.404(10)
C17 C18 1.386(11)
C18 C19 1.402(12)
C19 C20 1.387(11)
C23 C24 1.482(13)
C25 C26 1.488(15)
C27 C28 1.506(16)
C29 C30 1.478(14)
S2 C31 1.671(6)
Si2 C40 1.832(8)
Si2 C51 1.833(9)
Si2 C46 1.855(7)
Si2 C52 1.864(9)
N6 C31 1.359(8)
N6 N8 1.410(7)
N6 C38 1.496(7)
N7 C31 1.335(8)
N7 C32 1.410(8)
N9 C42 1.378(9)
N9 C55 1.399(12)
N9 C53 1.463(10)
N10 C48 1.395(11)
N10 C59 1.431(16)
N10 C57 1.436(13)
C32 C33 1.358(9)
C32 C37 1.393(9)
C33 C34 1.363(10)
C34 C35 1.399(11)
C35 C36 1.384(9)
C36 C37 1.399(9)
C37 C38 1.543(8)
C38 C39 1.535(8)
C38 C45 1.542(9)
C39 C44 1.392(9)
C39 C40 1.427(10)
C40 C41 1.387(9)
C41 C42 1.430(9)
C42 C43 1.405(9)
C43 C44 1.375(9)
C45 C50 1.396(10)
C45 C46 1.401(10)
C46 C47 1.390(10)
C47 C48 1.414(12)
C48 C49 1.364(12)
C49 C50 1.396(10)
C53 C54 1.507(12)
C55 C56 1.503(15)
C57 C58 1.503(15)
C59 C60 1.55(3)

loop_
_geom_hbond_atom_site_label_D
_geom_hbond_atom_site_label_H
_geom_hbond_atom_site_label_A
_geom_hbond_distance_DH
_geom_hbond_distance_HA
_geom_hbond_distance_DA
_geom_hbond_angle_DHA
_geom_hbond_site_symmetry_A
N7 H7 S1 0.87 2.52 3.350(6) 158.9 1_455
N2 H2 S2 0.87 2.55 3.396(6) 165.1 1_655

loop_
_geom_torsion_atom_site_label_1
_geom_torsion_atom_site_label_2
_geom_torsion_atom_site_label_3
_geom_torsion_atom_site_label_4
_geom_torsion
C2 N2 C1 N1 5.3(10)
C2 N2 C1 S1 -177.4(5)
N3 N1 C1 N2 174.8(6)
C8 N1 C1 N2 7.7(10)
N3 N1 C1 S1 -2.4(8)
C8 N1 C1 S1 -169.5(5)
C1 N2 C2 C3 172.2(7)
C1 N2 C2 C7 -5.6(9)
C7 C2 C3 C4 -0.1(10)
N2 C2 C3 C4 -177.8(6)
C2 C3 C4 C5 1.8(10)
C3 C4 C5 C6 -1.1(10)
C4 C5 C6 C7 -1.2(10)
C5 C6 C7 C2 2.9(10)
C5 C6 C7 C8 -175.4(6)
C3 C2 C7 C6 -2.3(9)
N2 C2 C7 C6 175.5(6)
C3 C2 C7 C8 176.0(6)
N2 C2 C7 C8 -6.2(9)
C1 N1 C8 C15 -133.8(6)
N3 N1 C8 C15 58.2(6)
C1 N1 C8 C9 98.1(7)
N3 N1 C8 C9 -69.9(6)
C1 N1 C8 C7 -16.9(8)
N3 N1 C8 C7 175.2(5)
C6 C7 C8 N1 -166.4(6)
C2 C7 C8 N1 15.3(8)
C6 C7 C8 C15 -51.4(7)
C2 C7 C8 C15 130.3(6)
C6 C7 C8 C9 78.7(7)
C2 C7 C8 C9 -99.5(6)
N1 C8 C9 C14 -41.3(7)
C15 C8 C9 C14 -161.5(6)
C7 C8 C9 C14 74.2(7)
N1 C8 C9 C10 143.0(6)
C15 C8 C9 C10 22.8(8)
C7 C8 C9 C10 -101.5(7)
C14 C9 C10 C11 -2.3(9)
C8 C9 C10 C11 173.4(6)
C14 C9 C10 Si1 173.9(5)
C8 C9 C10 Si1 -10.4(8)
C16 Si1 C10 C9 -3.4(6)
C21 Si1 C10 C9 116.7(6)
C22 Si1 C10 C9 -121.4(6)
C16 Si1 C10 C11 172.9(5)
C21 Si1 C10 C11 -67.1(6)
C22 Si1 C10 C11 54.8(6)
C9 C10 C11 C12 3.9(10)
Si1 C10 C11 C12 -172.4(5)
C10 C11 C12 N4 177.4(7)
C10 C11 C12 C13 -3.7(10)
C23 N4 C12 C11 -172.9(7)
C25 N4 C12 C11 11.9(11)
C23 N4 C12 C13 8.1(11)
C25 N4 C12 C13 -167.0(7)
C11 C12 C13 C14 2.0(10)
N4 C12 C13 C14 -179.1(7)
C10 C9 C14 C13 0.6(10)
C8 C9 C14 C13 -175.4(6)
C12 C13 C14 C9 -0.5(11)
N1 C8 C15 C20 43.8(7)
C9 C8 C15 C20 164.4(6)
C7 C8 C15 C20 -72.4(7)
N1 C8 C15 C16 -140.7(6)
C9 C8 C15 C16 -20.1(9)
C7 C8 C15 C16 103.2(7)
C20 C15 C16 C17 0.6(10)
C8 C15 C16 C17 -174.9(6)
C20 C15 C16 Si1 -179.1(5)
C8 C15 C16 Si1 5.3(9)
C21 Si1 C16 C15 -115.3(6)
C10 Si1 C16 C15 5.8(6)
C22 Si1 C16 C15 124.1(6)
C21 Si1 C16 C17 65.0(6)
C10 Si1 C16 C17 -173.9(5)
C22 Si1 C16 C17 -55.6(6)
C15 C16 C17 C18 -2.7(11)
Si1 C16 C17 C18 177.1(6)
C29 N5 C18 C17 -6.5(14)
C27 N5 C18 C17 -167.4(10)
C29 N5 C18 C19 173.5(9)
C27 N5 C18 C19 12.6(15)
C16 C17 C18 N5 -178.2(8)
C16 C17 C18 C19 1.8(11)
N5 C18 C19 C20 -178.9(8)
C17 C18 C19 C20 1.1(12)
C16 C15 C20 C19 2.3(11)
C8 C15 C20 C19 178.1(7)
C18 C19 C20 C15 -3.2(13)
C12 N4 C23 C24 -90.0(10)
C25 N4 C23 C24 85.3(10)
C12 N4 C25 C26 -93.3(10)
C23 N4 C25 C26 91.3(11)
C18 N5 C27 C28 -81.0(18)
C29 N5 C27 C28 117.1(16)
C18 N5 C29 C30 -78.6(12)
C27 N5 C29 C30 83.2(13)
C32 N7 C31 N6 -0.8(9)
C32 N7 C31 S2 -178.5(5)
N8 N6 C31 N7 175.2(5)
C38 N6 C31 N7 12.9(9)
N8 N6 C31 S2 -7.1(8)
C38 N6 C31 S2 -169.5(4)
C31 N7 C32 C33 175.0(6)
C31 N7 C32 C37 -2.4(9)
C37 C32 C33 C34 -1.6(10)
N7 C32 C33 C34 -178.9(6)
C32 C33 C34 C35 3.7(10)
C33 C34 C35 C36 -3.3(11)
C34 C35 C36 C37 0.8(10)
C33 C32 C37 C36 -1.0(9)
N7 C32 C37 C36 176.5(5)
C33 C32 C37 C38 177.2(5)
N7 C32 C37 C38 -5.4(9)
C35 C36 C37 C32 1.3(9)
C35 C36 C37 C38 -176.9(6)
C31 N6 C38 C39 97.2(6)
N8 N6 C38 C39 -66.4(6)
C31 N6 C38 C45 -135.5(6)
N8 N6 C38 C45 60.9(6)
C31 N6 C38 C37 -18.4(8)
N8 N6 C38 C37 178.0(5)
C32 C37 C38 N6 14.0(8)
C36 C37 C38 N6 -167.8(5)
C32 C37 C38 C39 -101.1(6)
C36 C37 C38 C39 77.0(7)
C32 C37 C38 C45 129.5(6)
C36 C37 C38 C45 -52.3(7)
N6 C38 C39 C44 -43.3(7)
C45 C38 C39 C44 -163.4(6)
C37 C38 C39 C44 72.8(7)
N6 C38 C39 C40 140.8(6)
C45 C38 C39 C40 20.7(9)
C37 C38 C39 C40 -103.1(7)
C44 C39 C40 C41 0.8(9)
C38 C39 C40 C41 176.7(6)
C44 C39 C40 Si2 174.6(5)
C38 C39 C40 Si2 -9.5(9)
C51 Si2 C40 C41 -68.9(7)
C46 Si2 C40 C41 169.3(5)
C52 Si2 C40 C41 50.6(7)
C51 Si2 C40 C39 117.4(6)
C46 Si2 C40 C39 -4.4(6)
C52 Si2 C40 C39 -123.0(6)
C39 C40 C41 C42 -0.9(10)
Si2 C40 C41 C42 -174.8(5)
C55 N9 C42 C43 -164.8(10)
C53 N9 C42 C43 -0.7(12)
C55 N9 C42 C41 20.4(13)
C53 N9 C42 C41 -175.5(7)
C40 C41 C42 N9 175.9(7)
C40 C41 C42 C43 0.7(10)
N9 C42 C43 C44 -175.6(7)
C41 C42 C43 C44 -0.5(10)
C42 C43 C44 C39 0.6(11)
C40 C39 C44 C43 -0.7(10)
C38 C39 C44 C43 -176.9(6)
N6 C38 C45 C50 44.4(7)
C39 C38 C45 C50 164.7(6)
C37 C38 C45 C50 -72.2(7)
N6 C38 C45 C46 -136.8(6)
C39 C38 C45 C46 -16.5(9)
C37 C38 C45 C46 106.6(7)
C50 C45 C46 C47 1.4(9)
C38 C45 C46 C47 -177.4(6)
C50 C45 C46 Si2 -179.4(5)
C38 C45 C46 Si2 1.8(9)
C40 Si2 C46 C47 -172.7(5)
C51 Si2 C46 C47 65.4(6)
C52 Si2 C46 C47 -54.6(6)
C40 Si2 C46 C45 8.1(6)
C51 Si2 C46 C45 -113.8(6)
C52 Si2 C46 C45 126.2(6)
C45 C46 C47 C48 -0.7(11)
Si2 C46 C47 C48 -179.9(6)
C59 N10 C48 C49 20.9(15)
C57 N10 C48 C49 177.8(9)
C59 N10 C48 C47 -159.9(11)
C57 N10 C48 C47 -3.0(13)
C46 C47 C48 C49 -0.6(12)
C46 C47 C48 N10 -179.8(7)
N10 C48 C49 C50 -179.7(8)
C47 C48 C49 C50 1.1(13)
C48 C49 C50 C45 -0.3(14)
C46 C45 C50 C49 -1.0(11)
C38 C45 C50 C49 177.9(7)
C42 N9 C53 C54 -79.0(10)
C55 N9 C53 C54 86.0(11)
C42 N9 C55 C56 67.4(14)
C53 N9 C55 C56 -97.3(12)
C48 N10 C57 C58 -80.7(11)
C59 N10 C57 C58 77.8(12)
C48 N10 C59 C60 -97.6(17)
C57 N10 C59 C60 103.5(16)

loop_
_platon_squeeze_void_nr
_platon_squeeze_void_average_x
_platon_squeeze_void_average_y
_platon_squeeze_void_average_z
_platon_squeeze_void_volume
_platon_squeeze_void_count_electrons
1 0.000 0.500 1.000 677.6 38.5
2 0.417 0.655 0.786 7.3 0.4
3 0.475 0.541 0.711 13.9 -2.9
4 0.526 0.454 0.287 15.0 -2.6
5 0.587 0.340 0.210 6.2 0.2
